data_2016836
loop_
_publ_author_name
'Yang, Feng-Ju'
'Fang, Xin'
'Yu, Hai-Yang'
'Wang, Jun-Dong'

_publ_section_title
;
 (4-Aminopyridine-\k<i>N</i>^1^)(phthalocyaninato-\k^4^<i>N</i>)zinc(II)
 tetrahydrofuran disolvate
;
_journal_coeditor_code HJ3088
_journal_issue 11
_journal_name_full 'Acta Crystallographica Section C'
_journal_page_first m375
_journal_page_last m377
_journal_paper_doi 10.1107/S0108270108032472
_journal_volume 64
_journal_year 2008
_chemical_formula_iupac '[Zn (C32 H16 N8) (C5 H6 N2)], 2C4 H8 O'
_chemical_formula_moiety 'C37 H22 N10 Zn, 2(C4 H8 O)'
_chemical_formula_sum 'C45 H38 N10 O2 Zn'
_chemical_formula_weight 816.22
_chemical_name_systematic
;
(4-Aminopyridine-\kN^1^)(phthalocyaninato-\k^4^N)zinc(II) tetrahydrofuran
disolvate
;
_space_group_IT_number 14
_symmetry_cell_setting monoclinic
_symmetry_space_group_name_Hall '-P 2ybc'
_symmetry_space_group_name_H-M 'P 1 21/c 1'
_atom_sites_solution_hydrogens geom
_atom_sites_solution_primary direct
_atom_sites_solution_secondary difmap
_cell_angle_alpha 90
_cell_angle_beta 100.420(3)
_cell_angle_gamma 90
_cell_formula_units_Z 4
_cell_length_a 13.5385(17)
_cell_length_b 15.0756(19)
_cell_length_c 19.224(3)
_cell_measurement_reflns_used 11377
_cell_measurement_temperature 298(2)
_cell_measurement_theta_max 27.5165
_cell_measurement_theta_min 3.0546
_cell_volume 3858.9(9)
_computing_cell_refinement 'CrystalClear (Rigaku, 2007)'
_computing_data_collection 'CrystalClear (Rigaku, 2007)'
_computing_data_reduction 'CrystalClear (Rigaku, 2007)'
_computing_molecular_graphics 'ORTEX (McArdle, 1995)'
_computing_publication_material 'SHELXL97 (Sheldrick, 2008)'
_computing_structure_refinement 'SHELXL97 (Sheldrick, 2008)'
_computing_structure_solution 'SHELXS97 (Sheldrick, 2008)'
_diffrn_ambient_temperature 298(2)
_diffrn_detector_area_resol_mean 28.5714
_diffrn_measured_fraction_theta_full 0.996
_diffrn_measured_fraction_theta_max 0.996
_diffrn_measurement_device_type 'Rigaku Saturn 724 CCD area-detector'
_diffrn_measurement_method dtprofit.ref
_diffrn_radiation_monochromator 'Graphite Monochromator'
_diffrn_radiation_source 'Sealed Tube'
_diffrn_radiation_type MoK\a
_diffrn_radiation_wavelength 0.71069
_diffrn_reflns_av_R_equivalents 0.0275
_diffrn_reflns_av_sigmaI/netI 0.0331
_diffrn_reflns_limit_h_max 17
_diffrn_reflns_limit_h_min -17
_diffrn_reflns_limit_k_max 15
_diffrn_reflns_limit_k_min -19
_diffrn_reflns_limit_l_max 24
_diffrn_reflns_limit_l_min -24
_diffrn_reflns_number 30133
_diffrn_reflns_theta_full 27.51
_diffrn_reflns_theta_max 27.51
_diffrn_reflns_theta_min 3.11
_exptl_absorpt_coefficient_mu 0.691
_exptl_absorpt_correction_T_max 0.8742
_exptl_absorpt_correction_T_min 0.6362
_exptl_absorpt_correction_type numerical
_exptl_absorpt_process_details '(NUMABS; Higashi, 2000)'
_exptl_crystal_colour Purple
_exptl_crystal_density_diffrn 1.405
_exptl_crystal_density_method 'not measured'
_exptl_crystal_description Block
_exptl_crystal_F_000 1696
_exptl_crystal_size_max 0.72
_exptl_crystal_size_mid 0.70
_exptl_crystal_size_min 0.20
_refine_diff_density_max 0.369
_refine_diff_density_min -0.435
_refine_ls_extinction_method none
_refine_ls_goodness_of_fit_ref 1.060
_refine_ls_hydrogen_treatment mixed
_refine_ls_matrix_type full
_refine_ls_number_parameters 611
_refine_ls_number_reflns 8842
_refine_ls_number_restraints 0
_refine_ls_restrained_S_all 1.060
_refine_ls_R_factor_all 0.0470
_refine_ls_R_factor_gt 0.0438
_refine_ls_shift/su_max 0.000
_refine_ls_shift/su_mean 0.000
_refine_ls_structure_factor_coef Fsqd
_refine_ls_weighting_details 'calc w=1/[\s^2^(Fo^2^)+(0.0691P)^2^+1.4255P] where P=(Fo^2^+2Fc^2^)/3'
_refine_ls_weighting_scheme calc
_refine_ls_wR_factor_gt 0.1174
_refine_ls_wR_factor_ref 0.1208
_reflns_number_gt 8208
_reflns_number_total 8842
_reflns_threshold_expression I>2\s(I)
_cod_data_source_file hj3088.cif
_cod_data_source_block I
_cod_depositor_comments
;
The following automatic conversions were performed:
'_symmetry_cell_setting' value 'Monoclinic' changed to 'monoclinic'
according to '/home/saulius/struct/CIF-dictionaries/cif_core.dic'
dictionary named 'cif_core.dic' version 2.4.1 from 2010-06-29.

Automatic conversion script
Id: cif_fix_enum 1527 2010-12-29 10:47:43Z saulius 

The following automatic conversions were performed:

'_symmetry_cell_setting' value 'Monoclinic' changed to 'monoclinic'
according to /home/saulius/struct/CIF-dictionaries/cif_core.dic
dictionary named 'cif_core.dic' version 2.4.1 from 2010-06-29.

Automatic conversion script
Id: cif_fix_values 1715 2011-07-08 13:25:40Z adriana 
;
_cod_original_sg_symbol_Hall -p2ybc
_cod_original_sg_symbol_H-M 'P 21/c'
_cod_database_code 2016836
_cod_database_fobs_code 2016836

loop_
_symmetry_equiv_pos_as_xyz
'x, y, z'
'x, -y+1/2, z+1/2'
'-x, -y, -z'
'-x, y-1/2, -z-1/2'

loop_
_atom_site_type_symbol
_atom_site_label
_atom_site_fract_x
_atom_site_fract_y
_atom_site_fract_z
_atom_site_U_iso_or_equiv
_atom_site_adp_type
_atom_site_calc_flag
_atom_site_refinement_flags
_atom_site_occupancy
_atom_site_disorder_assembly
_atom_site_disorder_group
Zn Zn1 0.494339(15) 0.814615(13) 0.007637(10) 0.03414(8) Uani d . 1 . .
N N1 0.60057(11) 0.89636(10) 0.06164(8) 0.0366(3) Uani d . 1 . .
N N2 0.49768(12) 0.98717(10) 0.12432(8) 0.0371(3) Uani d . 1 . .
N N3 0.39134(12) 0.89932(10) 0.03483(8) 0.0368(3) Uani d . 1 . .
N N4 0.24176(12) 0.84110(11) -0.04029(8) 0.0396(3) Uani d . 1 . .
N N5 0.38907(12) 0.77725(10) -0.07659(8) 0.0375(3) Uani d . 1 . .
N N6 0.49267(13) 0.69864(11) -0.14683(9) 0.0411(3) Uani d . 1 . .
N N7 0.59833(12) 0.77482(10) -0.05010(8) 0.0377(3) Uani d . 1 . .
N N8 0.74782(12) 0.83266(11) 0.02523(9) 0.0398(3) Uani d . 1 . .
N N9 0.49501(13) 0.70958(11) 0.07882(8) 0.0394(3) Uani d . 1 . .
N N10 0.50518(17) 0.49473(13) 0.21647(10) 0.0494(4) Uani d . 1 . .
H H1 0.6517(19) 0.6260(17) -0.2210(14) 0.055(7) Uiso d . 1 . .
H H2 0.824(3) 0.607(2) -0.219(2) 0.098(11) Uiso d . 1 . .
H H3 0.948(3) 0.658(2) -0.1287(19) 0.096(11) Uiso d . 1 . .
H H4 0.9000(19) 0.7376(17) -0.0362(14) 0.052(7) Uiso d . 1 . .
H H5 0.904(2) 0.9301(18) 0.1226(15) 0.064(8) Uiso d . 1 . .
H H6 0.956(2) 1.0338(19) 0.2076(14) 0.059(7) Uiso d . 1 . .
H H7 0.836(2) 1.1111(18) 0.2594(14) 0.062(7) Uiso d . 1 . .
H H8 0.6617(18) 1.0850(15) 0.2224(13) 0.049(6) Uiso d . 1 . .
H H9 0.3413(18) 1.0897(15) 0.1806(13) 0.047(6) Uiso d . 1 . .
H H10 0.1682(19) 1.1180(18) 0.1749(14) 0.059(7) Uiso d . 1 . .
H H11 0.042(2) 1.0512(19) 0.0915(16) 0.071(8) Uiso d . 1 . .
H H12 0.0845(19) 0.9411(16) 0.0155(14) 0.052(6) Uiso d . 1 . .
H H13 0.087(2) 0.7601(19) -0.1469(15) 0.065(8) Uiso d . 1 . .
H H14 0.034(3) 0.680(2) -0.250(2) 0.091(11) Uiso d . 1 . .
H H15 0.156(2) 0.6099(19) -0.3072(16) 0.069(8) Uiso d . 1 . .
H H16 0.326(2) 0.6251(18) -0.2585(15) 0.064(8) Uiso d . 1 . .
H H18 0.4943(19) 0.607(2) 0.0078(15) 0.070(9) Uiso d . 1 . .
H H19 0.510(2) 0.4937(18) 0.0836(17) 0.071(9) Uiso d . 1 . .
H H20 0.504(2) 0.6622(19) 0.2484(16) 0.066(8) Uiso d . 1 . .
H H21 0.4953(17) 0.7831(17) 0.1657(13) 0.049(6) Uiso d . 1 . .
H H22 0.5053(18) 0.4447(19) 0.1987(14) 0.052(7) Uiso d . 1 . .
H H23 0.5023(19) 0.5051(14) 0.2583(15) 0.043(6) Uiso d . 1 . .
C C1 0.58133(15) 0.72320(12) -0.10938(10) 0.0390(4) Uani d . 1 . .
C C2 0.67786(16) 0.69605(13) -0.12667(12) 0.0451(4) Uani d . 1 . .
C C3 0.75222(15) 0.73163(13) -0.07361(11) 0.0440(4) Uani d . 1 . .
C C4 0.69970(14) 0.78330(13) -0.02784(10) 0.0385(4) Uani d . 1 . .
C C5 0.70146(13) 0.88605(12) 0.06430(9) 0.0365(4) Uani d . 1 . .
C C6 0.75602(14) 0.94474(13) 0.11841(10) 0.0391(4) Uani d . 1 . .
C C7 0.68352(15) 0.99013(12) 0.14787(9) 0.0380(4) Uani d . 1 . .
C C8 0.58565(14) 0.95808(12) 0.11073(9) 0.0361(4) Uani d . 1 . .
C C9 0.40856(14) 0.96048(12) 0.08796(9) 0.0361(4) Uani d . 1 . .
C C10 0.31258(15) 0.99527(12) 0.10078(10) 0.0383(4) Uani d . 1 . .
C C11 0.23774(14) 0.95227(13) 0.05241(10) 0.0388(4) Uani d . 1 . .
C C12 0.29005(14) 0.89225(12) 0.01157(9) 0.0372(4) Uani d . 1 . .
C C13 0.28828(14) 0.79021(13) -0.08109(10) 0.0381(4) Uani d . 1 . .
C C14 0.23424(15) 0.74082(13) -0.14152(10) 0.0430(4) Uani d . 1 . .
C C15 0.30755(16) 0.70100(14) -0.17432(11) 0.0437(4) Uani d . 1 . .
C C16 0.40432(15) 0.72503(12) -0.13171(9) 0.0387(4) Uani d . 1 . .
C C17 0.7034(2) 0.64863(18) -0.18321(15) 0.0634(7) Uani d . 1 . .
C C18 0.8045(2) 0.6356(2) -0.18268(18) 0.0789(9) Uani d . 1 . .
C C19 0.8781(2) 0.6678(2) -0.12830(19) 0.0745(9) Uani d . 1 . .
C C20 0.85346(19) 0.71677(17) -0.07302(15) 0.0576(6) Uani d . 1 . .
C C21 0.85777(16) 0.96046(16) 0.13991(11) 0.0468(5) Uani d . 1 . .
C C22 0.88577(18) 1.02301(17) 0.19271(12) 0.0531(5) Uani d . 1 . .
C C23 0.81376(18) 1.06793(15) 0.22266(11) 0.0522(5) Uani d . 1 . .
C C24 0.71187(17) 1.05294(14) 0.20101(11) 0.0455(4) Uani d . 1 . .
C C25 0.28706(17) 1.05824(14) 0.14744(11) 0.0454(4) Uani d . 1 . .
C C26 0.18597(18) 1.07645(16) 0.14411(12) 0.0519(5) Uani d . 1 . .
C C27 0.11215(17) 1.03436(17) 0.09559(12) 0.0514(5) Uani d . 1 . .
C C28 0.13663(16) 0.97115(16) 0.04904(11) 0.0468(4) Uani d . 1 . .
C C29 0.13270(18) 0.73232(16) -0.16919(13) 0.0536(5) Uani d . 1 . .
C C30 0.1063(2) 0.68400(18) -0.23102(17) 0.0683(7) Uani d . 1 . .
C C31 0.1791(2) 0.6457(2) -0.26458(15) 0.0712(8) Uani d . 1 . .
C C32 0.2801(2) 0.65378(18) -0.23701(13) 0.0584(6) Uani d . 1 . .
C C33 0.49547(16) 0.72070(13) 0.14844(10) 0.0420(4) Uani d . 1 . .
C C34 0.49830(16) 0.65237(14) 0.19593(10) 0.0428(4) Uani d . 1 . .
C C35 0.50135(14) 0.56446(13) 0.17249(10) 0.0390(4) Uani d . 1 . .
C C36 0.5012(2) 0.55329(14) 0.10033(11) 0.0518(5) Uani d . 1 . .
C C37 0.4983(2) 0.62568(15) 0.05711(11) 0.0522(5) Uani d . 1 . .
O O1 0.9274(3) 0.6289(3) 0.1933(2) 0.1560(15) Uani d . 1 . .
C C38 0.8636(4) 0.6944(3) 0.1720(4) 0.147(2) Uani d . 1 . .
H H38A 0.8839 0.7261 0.1329 0.177 Uiso calc R 1 . .
H H38B 0.8622 0.7359 0.2103 0.177 Uiso calc R 1 . .
C C39 0.7646(4) 0.6545(5) 0.1495(5) 0.187(4) Uani d . 1 . .
H H39A 0.7254 0.6578 0.1870 0.224 Uiso calc R 1 . .
H H39B 0.7281 0.6842 0.1080 0.224 Uiso calc R 1 . .
C C40 0.7848(5) 0.5645(6) 0.1340(5) 0.216(4) Uani d . 1 . .
H H40A 0.7473 0.5243 0.1589 0.259 Uiso calc R 1 . .
H H40B 0.7667 0.5532 0.0836 0.259 Uiso calc R 1 . .
C C41 0.8897(5) 0.5539(5) 0.1575(5) 0.208(4) Uani d . 1 . .
H H41A 0.9023 0.5027 0.1884 0.250 Uiso calc R 1 . .
H H41B 0.9225 0.5443 0.1173 0.250 Uiso calc R 1 . .
C C42 0.0725(5) 0.6335(7) 0.0275(5) 0.206(4) Uani d P 0.80 A 1
H H42A 0.0092 0.6206 0.0424 0.247 Uiso calc PR 0.80 A 1
H H42B 0.0584 0.6532 -0.0213 0.247 Uiso calc PR 0.80 A 1
C C43 0.1259(9) 0.5667(8) 0.0331(9) 0.380(11) Uani d P 0.80 A 1
H H43A 0.1232 0.5418 -0.0137 0.456 Uiso calc PR 0.80 A 1
H H43B 0.0971 0.5233 0.0609 0.456 Uiso calc PR 0.80 A 1
C C44 0.2250(6) 0.5784(7) 0.0634(8) 0.289(6) Uani d P 0.80 A 1
H H44A 0.2683 0.5740 0.0285 0.346 Uiso calc PR 0.80 A 1
H H44B 0.2463 0.5354 0.1007 0.346 Uiso calc PR 0.80 A 1
C C45 0.2252(5) 0.6685(6) 0.0920(4) 0.185(3) Uani d P 0.80 A 1
H H45A 0.2425 0.6688 0.1432 0.222 Uiso calc PR 0.80 A 1
H H45B 0.2712 0.7069 0.0727 0.222 Uiso calc PR 0.80 A 1
C C46 0.1209(5) 0.6945(4) 0.0675(6) 0.199(4) Uani d P 0.80 A 1
H H46A 0.0887 0.7045 0.1080 0.239 Uiso calc PR 0.80 A 1
H H46B 0.1188 0.7496 0.0412 0.239 Uiso calc PR 0.80 A 1
O O2A 0.0725(5) 0.6335(7) 0.0275(5) 0.206(4) Uani d P 0.20 B 2
O O2B 0.1259(9) 0.5667(8) 0.0331(9) 0.380(11) Uani d P 0.20 B 2
O O2C 0.2250(6) 0.5784(7) 0.0634(8) 0.289(6) Uani d P 0.20 B 2
O O2D 0.2252(5) 0.6685(6) 0.0920(4) 0.185(3) Uani d P 0.20 B 2
O O2E 0.1209(5) 0.6945(4) 0.0675(6) 0.199(4) Uani d P 0.20 B 2

loop_
_atom_site_aniso_label
_atom_site_aniso_U_11
_atom_site_aniso_U_22
_atom_site_aniso_U_33
_atom_site_aniso_U_12
_atom_site_aniso_U_13
_atom_site_aniso_U_23
Zn1 0.03702(13) 0.03550(13) 0.03001(12) -0.00072(7) 0.00635(8) -0.00258(7)
N1 0.0385(8) 0.0379(8) 0.0341(7) -0.0023(6) 0.0079(6) -0.0028(6)
N2 0.0427(8) 0.0374(8) 0.0312(7) -0.0009(6) 0.0068(6) -0.0014(6)
N3 0.0400(8) 0.0370(8) 0.0334(7) 0.0013(6) 0.0063(6) -0.0027(6)
N4 0.0405(8) 0.0418(8) 0.0359(8) -0.0017(7) 0.0052(6) -0.0016(6)
N5 0.0415(8) 0.0401(8) 0.0304(7) -0.0017(6) 0.0052(6) -0.0039(6)
N6 0.0495(9) 0.0410(8) 0.0336(8) -0.0022(7) 0.0097(7) -0.0057(6)
N7 0.0410(8) 0.0416(8) 0.0315(7) -0.0018(6) 0.0092(6) -0.0038(6)
N8 0.0395(8) 0.0433(8) 0.0377(8) -0.0020(6) 0.0099(6) -0.0018(6)
N9 0.0497(9) 0.0368(7) 0.0321(7) -0.0015(7) 0.0084(6) 0.0008(6)
N10 0.0706(13) 0.0404(10) 0.0377(9) -0.0017(8) 0.0111(9) 0.0041(7)
C1 0.0476(10) 0.0365(9) 0.0351(8) -0.0016(7) 0.0136(7) -0.0036(7)
C2 0.0495(11) 0.0423(10) 0.0475(11) -0.0049(8) 0.0191(9) -0.0078(8)
C3 0.0472(10) 0.0407(10) 0.0477(10) -0.0014(8) 0.0182(8) -0.0051(8)
C4 0.0402(9) 0.0400(9) 0.0371(9) 0.0001(7) 0.0119(7) 0.0003(7)
C5 0.0383(9) 0.0385(9) 0.0331(8) -0.0053(7) 0.0077(7) 0.0007(7)
C6 0.0429(9) 0.0413(9) 0.0331(8) -0.0079(7) 0.0069(7) 0.0014(7)
C7 0.0443(10) 0.0381(9) 0.0311(8) -0.0077(7) 0.0056(7) 0.0011(7)
C8 0.0429(9) 0.0352(9) 0.0307(8) -0.0041(7) 0.0081(7) -0.0009(6)
C9 0.0435(9) 0.0346(9) 0.0309(8) 0.0026(7) 0.0088(7) 0.0000(6)
C10 0.0443(10) 0.0379(9) 0.0334(8) 0.0048(7) 0.0088(7) 0.0027(7)
C11 0.0416(9) 0.0414(9) 0.0344(8) 0.0042(7) 0.0091(7) 0.0034(7)
C12 0.0401(9) 0.0400(9) 0.0316(8) 0.0018(7) 0.0072(7) 0.0022(7)
C13 0.0407(9) 0.0391(9) 0.0336(8) -0.0035(7) 0.0045(7) 0.0001(7)
C14 0.0476(10) 0.0391(9) 0.0398(9) -0.0050(8) 0.0012(8) -0.0023(7)
C15 0.0490(11) 0.0415(10) 0.0386(10) -0.0017(8) 0.0025(8) -0.0038(8)
C16 0.0478(10) 0.0364(9) 0.0310(8) -0.0017(7) 0.0050(7) -0.0024(7)
C17 0.0639(15) 0.0660(15) 0.0673(15) -0.0122(12) 0.0307(12) -0.0283(13)
C18 0.0701(17) 0.0806(19) 0.097(2) -0.0120(14) 0.0456(16) -0.0448(17)
C19 0.0558(14) 0.0710(17) 0.107(2) -0.0051(12) 0.0417(16) -0.0308(16)
C20 0.0488(12) 0.0564(13) 0.0714(16) -0.0033(10) 0.0211(11) -0.0130(12)
C21 0.0445(10) 0.0541(12) 0.0421(10) -0.0114(9) 0.0089(8) 0.0004(9)
C22 0.0502(12) 0.0636(13) 0.0440(11) -0.0214(10) 0.0046(9) -0.0006(10)
C23 0.0632(13) 0.0518(12) 0.0401(10) -0.0207(10) 0.0050(9) -0.0062(9)
C24 0.0558(12) 0.0422(10) 0.0388(9) -0.0105(9) 0.0093(8) -0.0054(8)
C25 0.0550(12) 0.0439(10) 0.0380(9) 0.0067(9) 0.0099(9) -0.0028(8)
C26 0.0601(13) 0.0534(12) 0.0451(11) 0.0164(10) 0.0173(10) 0.0000(9)
C27 0.0464(11) 0.0608(13) 0.0495(11) 0.0136(10) 0.0153(9) 0.0058(10)
C28 0.0431(10) 0.0557(12) 0.0419(10) 0.0054(9) 0.0089(8) 0.0038(9)
C29 0.0455(11) 0.0537(13) 0.0582(13) -0.0059(9) 0.0003(10) -0.0087(10)
C30 0.0546(14) 0.0703(17) 0.0718(17) -0.0057(11) -0.0100(13) -0.0217(13)
C31 0.0713(17) 0.0733(17) 0.0603(15) -0.0037(13) -0.0112(13) -0.0276(13)
C32 0.0627(14) 0.0597(14) 0.0483(12) 0.0004(11) -0.0017(10) -0.0179(11)
C33 0.0541(11) 0.0378(10) 0.0348(9) 0.0004(8) 0.0095(8) -0.0031(7)
C34 0.0537(11) 0.0432(10) 0.0320(9) -0.0007(8) 0.0093(8) -0.0036(7)
C35 0.0420(9) 0.0397(9) 0.0353(9) -0.0014(7) 0.0072(7) 0.0010(7)
C36 0.0841(16) 0.0357(10) 0.0372(10) -0.0012(10) 0.0154(10) -0.0045(8)
C37 0.0827(16) 0.0433(11) 0.0321(9) -0.0032(10) 0.0147(9) -0.0030(8)
O1 0.108(2) 0.160(3) 0.178(4) -0.001(2) -0.031(2) 0.046(3)
C38 0.100(3) 0.120(4) 0.216(7) 0.004(3) 0.009(4) 0.045(4)
C39 0.072(3) 0.182(6) 0.294(9) 0.004(3) 0.001(4) 0.136(7)
C40 0.123(5) 0.190(7) 0.297(11) -0.014(5) -0.065(6) -0.020(7)
C41 0.124(5) 0.145(5) 0.332(12) 0.010(4) -0.021(6) -0.058(7)
C42 0.114(5) 0.246(9) 0.222(7) -0.017(5) -0.066(5) 0.017(7)
C43 0.182(10) 0.255(13) 0.65(3) 0.013(9) -0.070(14) -0.153(15)
C44 0.104(5) 0.232(9) 0.52(2) 0.021(6) 0.020(8) -0.012(11)
C45 0.121(5) 0.244(8) 0.179(6) -0.067(5) -0.003(4) 0.055(6)
C46 0.108(4) 0.168(6) 0.321(11) -0.017(4) 0.038(6) 0.010(6)
O2A 0.114(5) 0.246(9) 0.222(7) -0.017(5) -0.066(5) 0.017(7)
O2B 0.182(10) 0.255(13) 0.65(3) 0.013(9) -0.070(14) -0.153(15)
O2C 0.104(5) 0.232(9) 0.52(2) 0.021(6) 0.020(8) -0.012(11)
O2D 0.121(5) 0.244(8) 0.179(6) -0.067(5) -0.003(4) 0.055(6)
O2E 0.108(4) 0.168(6) 0.321(11) -0.017(4) 0.038(6) 0.010(6)

loop_
_atom_type_symbol
_atom_type_description
_atom_type_scat_dispersion_real
_atom_type_scat_dispersion_imag
_atom_type_scat_source
C C 0.0033 0.0016 'International Tables Vol C Tables 4.2.6.8 and 6.1.1.4'
H H 0.0000 0.0000 'International Tables Vol C Tables 4.2.6.8 and 6.1.1.4'
N N 0.0061 0.0033 'International Tables Vol C Tables 4.2.6.8 and 6.1.1.4'
O O 0.0106 0.0060 'International Tables Vol C Tables 4.2.6.8 and 6.1.1.4'
Zn Zn 0.2839 1.4301 'International Tables Vol C Tables 4.2.6.8 and 6.1.1.4'

loop_
_geom_angle_atom_site_label_1
_geom_angle_atom_site_label_2
_geom_angle_atom_site_label_3
_geom_angle
_geom_angle_publ_flag
N3 Zn1 N1 86.70(6) yes
N3 Zn1 N5 87.94(6) yes
N1 Zn1 N5 154.77(6) yes
N3 Zn1 N7 154.46(6) yes
N1 Zn1 N7 87.81(6) yes
N5 Zn1 N7 86.47(6) yes
N3 Zn1 N9 103.29(6) yes
N1 Zn1 N9 101.89(6) yes
N5 Zn1 N9 103.34(6) yes
N7 Zn1 N9 102.25(6) yes
C8 N1 C5 108.87(15) ?
C8 N1 Zn1 125.94(12) ?
C5 N1 Zn1 124.11(12) ?
C8 N2 C9 123.22(16) ?
C9 N3 C12 108.84(15) ?
C9 N3 Zn1 125.89(12) ?
C12 N3 Zn1 124.21(12) ?
C13 N4 C12 123.51(17) ?
C16 N5 C13 108.84(15) ?
C16 N5 Zn1 126.52(13) ?
C13 N5 Zn1 124.00(12) ?
C1 N6 C16 123.41(16) ?
C1 N7 C4 108.83(15) ?
C1 N7 Zn1 126.50(13) ?
C4 N7 Zn1 123.78(12) ?
C5 N8 C4 123.60(17) ?
C37 N9 C33 115.70(17) ?
C37 N9 Zn1 120.61(13) ?
C33 N9 Zn1 123.66(13) ?
C35 N10 H22 117.2(19) ?
C35 N10 H23 117.4(15) ?
H22 N10 H23 125(2) ?
N6 C1 N7 127.42(17) ?
N6 C1 C2 123.53(17) ?
N7 C1 C2 109.05(17) ?
C17 C2 C3 121.0(2) ?
C17 C2 C1 132.6(2) ?
C3 C2 C1 106.29(17) ?
C20 C3 C2 121.5(2) ?
C20 C3 C4 132.3(2) ?
C2 C3 C4 106.24(17) ?
N8 C4 N7 127.97(17) ?
N8 C4 C3 122.50(17) ?
N7 C4 C3 109.48(16) ?
N8 C5 N1 128.10(16) ?
N8 C5 C6 122.56(17) ?
N1 C5 C6 109.34(16) ?
C21 C6 C7 121.92(18) ?
C21 C6 C5 131.59(19) ?
C7 C6 C5 106.46(16) ?
C24 C7 C6 120.58(19) ?
C24 C7 C8 133.15(19) ?
C6 C7 C8 106.26(16) ?
N2 C8 N1 127.30(16) ?
N2 C8 C7 123.63(17) ?
N1 C8 C7 109.07(16) ?
N2 C9 N3 127.47(16) ?
N2 C9 C10 123.16(16) ?
N3 C9 C10 109.37(16) ?
C25 C10 C11 120.55(19) ?
C25 C10 C9 133.21(19) ?
C11 C10 C9 106.23(16) ?
C28 C11 C10 121.59(18) ?
C28 C11 C12 132.15(19) ?
C10 C11 C12 106.25(16) ?
N4 C12 N3 128.05(17) ?
N4 C12 C11 122.64(17) ?
N3 C12 C11 109.31(16) ?
N4 C13 N5 128.15(17) ?
N4 C13 C14 122.63(17) ?
N5 C13 C14 109.19(16) ?
C29 C14 C15 121.36(19) ?
C29 C14 C13 132.2(2) ?
C15 C14 C13 106.40(17) ?
C32 C15 C14 120.5(2) ?
C32 C15 C16 133.3(2) ?
C14 C15 C16 106.11(17) ?
N6 C16 N5 127.23(17) ?
N6 C16 C15 123.35(17) ?
N5 C16 C15 109.41(17) ?
C18 C17 C2 116.9(2) ?
C18 C17 H1 122.3(15) ?
C2 C17 H1 120.9(15) ?
C17 C18 C19 121.9(2) ?
C17 C18 H2 120(2) ?
C19 C18 H2 118(2) ?
C20 C19 C18 121.6(2) ?
C20 C19 H3 117(2) ?
C18 C19 H3 121(2) ?
C19 C20 C3 117.0(2) ?
C19 C20 H4 123.4(16) ?
C3 C20 H4 119.5(16) ?
C6 C21 C22 117.4(2) ?
C6 C21 H5 122.0(18) ?
C22 C21 H5 120.5(18) ?
C21 C22 C23 120.9(2) ?
C21 C22 H6 117.3(17) ?
C23 C22 H6 121.8(17) ?
C24 C23 C22 122.0(2) ?
C24 C23 H7 119.6(16) ?
C22 C23 H7 118.5(16) ?
C23 C24 C7 117.3(2) ?
C23 C24 H8 121.3(14) ?
C7 C24 H8 121.4(14) ?
C26 C25 C10 117.6(2) ?
C26 C25 H9 122.7(14) ?
C10 C25 H9 119.7(14) ?
C25 C26 C27 121.6(2) ?
C25 C26 H10 118.3(16) ?
C27 C26 H10 120.0(16) ?
C28 C27 C26 121.3(2) ?
C28 C27 H11 118.0(17) ?
C26 C27 H11 120.6(17) ?
C27 C28 C11 117.3(2) ?
C27 C28 H12 121.0(15) ?
C11 C28 H12 121.7(15) ?
C30 C29 C14 117.5(2) ?
C30 C29 H13 123.3(17) ?
C14 C29 H13 119.1(17) ?
C29 C30 C31 121.3(2) ?
C29 C30 H14 116(2) ?
C31 C30 H14 123(2) ?
C32 C31 C30 121.3(2) ?
C32 C31 H15 120.8(17) ?
C30 C31 H15 117.9(17) ?
C31 C32 C15 118.0(2) ?
C31 C32 H16 119.6(17) ?
C15 C32 H16 122.3(17) ?
N9 C33 C34 124.18(18) ?
N9 C33 H21 116.6(14) ?
C34 C33 H21 119.2(14) ?
C33 C34 C35 119.62(18) ?
C33 C34 H20 122.9(16) ?
C35 C34 H20 117.3(16) ?
N10 C35 C36 121.55(19) ?
N10 C35 C34 122.46(18) ?
C36 C35 C34 115.98(18) ?
C37 C36 C35 120.11(19) ?
C37 C36 H19 122.1(19) ?
C35 C36 H19 117.6(19) ?
N9 C37 C36 124.40(19) ?
N9 C37 H18 125.0(19) ?
C36 C37 H18 110.4(19) ?
C38 O1 C41 107.2(5) ?
O1 C38 C39 107.2(5) ?
O1 C38 H38A 110.3 ?
C39 C38 H38A 110.3 ?
O1 C38 H38B 110.3 ?
C39 C38 H38B 110.3 ?
H38A C38 H38B 108.5 ?
C40 C39 C38 104.7(5) ?
C40 C39 H39A 110.8 ?
C38 C39 H39A 110.8 ?
C40 C39 H39B 110.8 ?
C38 C39 H39B 110.8 ?
H39A C39 H39B 108.9 ?
C41 C40 C39 105.0(6) ?
C41 C40 H40A 110.7 ?
C39 C40 H40A 110.7 ?
C41 C40 H40B 110.7 ?
C39 C40 H40B 110.7 ?
H40A C40 H40B 108.8 ?
O1 C41 C40 109.1(6) ?
O1 C41 H41A 109.9 ?
C40 C41 H41A 109.9 ?
O1 C41 H41B 109.9 ?
C40 C41 H41B 109.9 ?
H41A C41 H41B 108.3 ?
C43 C42 C46 107.5(7) ?
C43 C42 H42A 110.2 ?
C46 C42 H42A 110.2 ?
C43 C42 H42B 110.2 ?
C46 C42 H42B 110.2 ?
H42A C42 H42B 108.5 ?
C42 C43 C44 116.4(10) ?
C42 C43 H43A 108.2 ?
C44 C43 H43A 108.2 ?
C42 C43 H43B 108.2 ?
C44 C43 H43B 108.2 ?
H43A C43 H43B 107.3 ?
C43 C44 C45 102.3(7) ?
C43 C44 H44A 111.3 ?
C45 C44 H44A 111.3 ?
C43 C44 H44B 111.3 ?
C45 C44 H44B 111.3 ?
H44A C44 H44B 109.2 ?
C46 C45 C44 101.1(6) ?
C46 C45 H45A 111.6 ?
C44 C45 H45A 111.6 ?
C46 C45 H45B 111.6 ?
C44 C45 H45B 111.6 ?
H45A C45 H45B 109.4 ?
C42 C46 C45 110.9(7) ?
C42 C46 H46A 109.5 ?
C45 C46 H46A 109.5 ?
C42 C46 H46B 109.5 ?
C45 C46 H46B 109.5 ?
H46A C46 H46B 108.0 ?

loop_
_geom_bond_atom_site_label_1
_geom_bond_atom_site_label_2
_geom_bond_distance
_geom_bond_publ_flag
Zn1 N3 2.0278(15) yes
Zn1 N1 2.0311(15) yes
Zn1 N5 2.0335(15) yes
Zn1 N7 2.0345(15) yes
Zn1 N9 2.0917(16) yes
N1 C8 1.366(2) ?
N1 C5 1.366(2) ?
N2 C8 1.339(2) ?
N2 C9 1.342(2) ?
N3 C9 1.364(2) ?
N3 C12 1.367(2) ?
N4 C13 1.334(3) ?
N4 C12 1.334(2) ?
N5 C16 1.365(2) ?
N5 C13 1.366(2) ?
N6 C1 1.335(3) ?
N6 C16 1.341(3) ?
N7 C1 1.365(2) ?
N7 C4 1.368(2) ?
N8 C5 1.333(2) ?
N8 C4 1.334(2) ?
N9 C37 1.335(3) ?
N9 C33 1.348(2) ?
N10 C35 1.344(3) ?
N10 H22 0.83(3) ?
N10 H23 0.83(3) ?
C1 C2 1.464(3) ?
C2 C17 1.396(3) ?
C2 C3 1.404(3) ?
C3 C20 1.387(3) ?
C3 C4 1.454(3) ?
C5 C6 1.460(2) ?
C6 C21 1.385(3) ?
C6 C7 1.398(3) ?
C7 C24 1.395(3) ?
C7 C8 1.469(3) ?
C9 C10 1.463(3) ?
C10 C25 1.392(3) ?
C10 C11 1.404(3) ?
C11 C28 1.388(3) ?
C11 C12 1.462(3) ?
C13 C14 1.460(3) ?
C14 C29 1.387(3) ?
C14 C15 1.403(3) ?
C15 C32 1.391(3) ?
C15 C16 1.460(3) ?
C17 C18 1.381(4) ?
C17 H1 0.97(3) ?
C18 C19 1.394(4) ?
C18 H2 0.91(4) ?
C19 C20 1.383(4) ?
C19 H3 0.96(4) ?
C20 H4 0.91(3) ?
C21 C22 1.387(3) ?
C21 H5 0.89(3) ?
C22 C23 1.394(4) ?
C22 H6 0.96(3) ?
C23 C24 1.385(3) ?
C23 H7 0.97(3) ?
C24 H8 0.98(2) ?
C25 C26 1.386(3) ?
C25 H9 1.00(2) ?
C26 C27 1.391(4) ?
C26 H10 0.92(3) ?
C27 C28 1.388(3) ?
C27 H11 0.98(3) ?
C28 H12 0.98(3) ?
C29 C30 1.385(4) ?
C29 H13 0.92(3) ?
C30 C31 1.397(4) ?
C30 H14 0.99(4) ?
C31 C32 1.380(4) ?
C31 H15 0.98(3) ?
C32 H16 0.92(3) ?
C33 C34 1.372(3) ?
C33 H21 1.00(2) ?
C34 C35 1.403(3) ?
C34 H20 1.01(3) ?
C35 C36 1.397(3) ?
C36 C37 1.368(3) ?
C36 H19 0.97(3) ?
C37 H18 0.98(3) ?
O1 C38 1.327(5) ?
O1 C41 1.373(7) ?
C38 C39 1.462(7) ?
C38 H38A 0.9700 ?
C38 H38B 0.9700 ?
C39 C40 1.426(9) ?
C39 H39A 0.9700 ?
C39 H39B 0.9700 ?
C40 C41 1.420(7) ?
C40 H40A 0.9700 ?
C40 H40B 0.9700 ?
C41 H41A 0.9700 ?
C41 H41B 0.9700 ?
C42 C43 1.233(11) ?
C42 C46 1.299(10) ?
C42 H42A 0.9700 ?
C42 H42B 0.9700 ?
C43 C44 1.375(10) ?
C43 H43A 0.9700 ?
C43 H43B 0.9700 ?
C44 C45 1.465(10) ?
C44 H44A 0.9700 ?
C44 H44B 0.9700 ?
C45 C46 1.459(8) ?
C45 H45A 0.9700 ?
C45 H45B 0.9700 ?
C46 H46A 0.9700 ?
C46 H46B 0.9700 ?

loop_
_geom_hbond_atom_site_label_D
_geom_hbond_atom_site_label_H
_geom_hbond_atom_site_label_A
_geom_hbond_site_symmetry_A
_geom_hbond_distance_DH
_geom_hbond_distance_HA
_geom_hbond_distance_DA
_geom_hbond_angle_DHA
N10 H23 N2 4_656 0.83(3) 2.27(3) 3.070(2) 162(2)
N10 H22 N6 3_665 0.83(3) 2.38(3) 3.210(3) 179(3)
